data_2100985
loop_
_publ_author_name
'Costa, M. M. R.'
'Paix\~ao, J. A.'
'de Almeida, M. J. M.'
'Andrade, L. C. R.'

_publ_section_title
;
 Charge densities of two rutile structures: NiF~2~ and CoF~2~
;
_journal_issue 4
_journal_name_full 'Acta Crystallographica Section B'
_journal_page_first 591
_journal_page_last 599
_journal_paper_doi 10.1107/S0108768193001624
_journal_volume 49
_journal_year 1993
_chemical_formula_sum 'F2 Ni'
_chemical_formula_weight 96.71
_symmetry_cell_setting tetragonal
_symmetry_space_group_name_Hall '-P 4n 2n'
_symmetry_space_group_name_H-M 'P 42/m n m'
_cell_angle_alpha 90.
_cell_angle_beta 90.
_cell_angle_gamma 90.
_cell_formula_units_Z 2
_cell_length_a 4.6497(6)
_cell_length_b 4.6497(6)
_cell_length_c 3.0836(6)
_cell_volume 66.67
_diffrn_radiation_type MoK\a
_diffrn_radiation_wavelength 0.7017
_exptl_absorpt_coefficient_mu 7.056
_exptl_crystal_density_diffrn 4.818
_exptl_crystal_F_000 92
_cod_data_source_file al0547.cif
_cod_database_code 2100985

loop_
_atom_site_label
_atom_site_fract_x
_atom_site_fract_y
_atom_site_fract_z
Ni .0 .0 .0
F .30356(12) .30356(12) .0
